data_2208049
loop_
_publ_author_name
'\,Samil I\,s\?ik'
'Yavuz K\"oysal'

_publ_section_title
;
 4-(4-Heptyloxyphenoxy)phthalonitrile
;
_journal_coeditor_code DN6296
_journal_issue 2
_journal_name_full 'Acta Crystallographica Section E'
_journal_page_first o671
_journal_page_last o672
_journal_paper_doi 10.1107/S1600536806001656
_journal_volume 62
_journal_year 2006
_chemical_formula_iupac 'C21 H22 N2 O2'
_chemical_formula_moiety 'C21 H22 N2 O2'
_chemical_formula_sum 'C21 H22 N2 O2'
_chemical_formula_weight 334.41
_chemical_name_systematic
;
4-(4-Heptyloxyphenoxy)phthalonitrile
;
_space_group_IT_number 2
_symmetry_cell_setting triclinic
_symmetry_space_group_name_Hall '-P 1'
_symmetry_space_group_name_H-M 'P -1'
_atom_sites_solution_hydrogens geom
_atom_sites_solution_primary direct
_atom_sites_solution_secondary difmap
_cell_angle_alpha 91.261(14)
_cell_angle_beta 98.442(14)
_cell_angle_gamma 118.186(12)
_cell_formula_units_Z 2
_cell_length_a 8.4862(15)
_cell_length_b 8.6420(14)
_cell_length_c 14.727(3)
_cell_measurement_reflns_used 9434
_cell_measurement_temperature 293(2)
_cell_measurement_theta_max 27.95
_cell_measurement_theta_min 2.69
_cell_volume 936.5(3)
_computing_cell_refinement X-AREA
_computing_data_collection 'X-AREA (Stoe & Cie, 2002)'
_computing_data_reduction 'X-RED32 (Stoe & Cie, 2002)'
_computing_molecular_graphics 'ORTEPIII (Burnett & Johnson, 1996) and ORTEP-3 for Windows (Farrugia, 1997)'
_computing_publication_material 'WinGX (Farrugia, 1999) and PARST (Nardelli, 1995)'
_computing_structure_refinement 'SHELXL97 (Sheldrick, 1997)'
_computing_structure_solution 'SHELXS97 (Sheldrick, 1997)'
_diffrn_ambient_temperature 293(2)
_diffrn_detector_area_resol_mean 6.67
_diffrn_measured_fraction_theta_full 0.999
_diffrn_measured_fraction_theta_max 0.999
_diffrn_measurement_device_type 'Stoe IPDS-2'
_diffrn_measurement_method \w
_diffrn_radiation_monochromator graphite
_diffrn_radiation_source 'fine-focus sealed tube'
_diffrn_radiation_type MoK\a
_diffrn_radiation_wavelength 0.71073
_diffrn_reflns_av_R_equivalents 0.0836
_diffrn_reflns_av_sigmaI/netI 0.0744
_diffrn_reflns_limit_h_max 10
_diffrn_reflns_limit_h_min -10
_diffrn_reflns_limit_k_max 9
_diffrn_reflns_limit_k_min -10
_diffrn_reflns_limit_l_max 18
_diffrn_reflns_limit_l_min -18
_diffrn_reflns_number 12093
_diffrn_reflns_theta_full 25.99
_diffrn_reflns_theta_max 25.99
_diffrn_reflns_theta_min 2.69
_diffrn_standards_interval_time 0
_diffrn_standards_number 0
_exptl_absorpt_coefficient_mu 0.077
_exptl_absorpt_correction_T_max 0.9936
_exptl_absorpt_correction_T_min 0.9714
_exptl_absorpt_correction_type integration
_exptl_absorpt_process_details '(X-RED; Stoe & Cie, 2002)'
_exptl_crystal_colour colourless
_exptl_crystal_density_diffrn 1.186
_exptl_crystal_density_method 'not measured'
_exptl_crystal_description prism
_exptl_crystal_F_000 356
_exptl_crystal_size_max 0.390
_exptl_crystal_size_mid 0.223
_exptl_crystal_size_min 0.080
_refine_diff_density_max 0.134
_refine_diff_density_min -0.116
_refine_ls_extinction_method none
_refine_ls_goodness_of_fit_ref 0.967
_refine_ls_hydrogen_treatment constr
_refine_ls_matrix_type full
_refine_ls_number_parameters 227
_refine_ls_number_reflns 3686
_refine_ls_number_restraints 0
_refine_ls_restrained_S_all 0.967
_refine_ls_R_factor_all 0.0974
_refine_ls_R_factor_gt 0.0457
_refine_ls_shift/su_max 0.000
_refine_ls_shift/su_mean 0.000
_refine_ls_structure_factor_coef Fsqd
_refine_ls_weighting_details 'calc w=1/[\s^2^(Fo^2^)+(0.0501P)^2^] where P=(Fo^2^+2Fc^2^)/3'
_refine_ls_weighting_scheme calc
_refine_ls_wR_factor_gt 0.0996
_refine_ls_wR_factor_ref 0.1183
_reflns_number_gt 2011
_reflns_number_total 3686
_reflns_threshold_expression I>2\s(I)
_cod_data_source_file dn6296.cif
_cod_data_source_block I
_cod_database_code 2208049
_cod_database_fobs_code 2208049

loop_
_symmetry_equiv_pos_as_xyz
'x, y, z'
'-x, -y, -z'

loop_
_atom_site_label
_atom_site_fract_x
_atom_site_fract_y
_atom_site_fract_z
_atom_site_U_iso_or_equiv
_atom_site_adp_type
_atom_site_calc_flag
_atom_site_refinement_flags
_atom_site_occupancy
_atom_site_type_symbol
C1 -0.1468(2) -0.4033(2) 0.09800(13) 0.0596(5) Uani d . 1 C
C2 -0.1623(2) -0.2536(2) 0.08127(13) 0.0591(5) Uani d . 1 C
H2 -0.1126 -0.1588 0.1268 0.071 Uiso calc R 1 H
C3 -0.2518(2) -0.2454(2) -0.00324(13) 0.0578(5) Uani d . 1 C
C4 -0.3272(2) -0.3865(3) -0.07278(13) 0.0617(5) Uani d . 1 C
C5 -0.3086(3) -0.5352(3) -0.05427(15) 0.0697(6) Uani d . 1 C
H5 -0.3571 -0.6301 -0.0997 0.084 Uiso calc R 1 H
C6 -0.2205(3) -0.5446(3) 0.02919(15) 0.0678(5) Uani d . 1 C
H6 -0.2097 -0.6450 0.0401 0.081 Uiso calc R 1 H
C7 -0.2695(3) -0.0902(3) -0.01992(14) 0.0675(5) Uani d . 1 C
C8 -0.4254(3) -0.3803(3) -0.15907(15) 0.0692(5) Uani d . 1 C
C9 0.0231(3) -0.2824(2) 0.24972(13) 0.0623(5) Uani d . 1 C
C10 -0.0631(3) -0.2779(3) 0.32073(15) 0.0676(5) Uani d . 1 C
H10 -0.1833 -0.3622 0.3197 0.081 Uiso calc R 1 H
C11 0.0294(3) -0.1478(3) 0.39357(14) 0.0653(5) Uani d . 1 C
H11 -0.0284 -0.1437 0.4418 0.078 Uiso calc R 1 H
C12 0.2090(2) -0.0229(2) 0.39482(13) 0.0570(4) Uani d . 1 C
C13 0.2920(3) -0.0266(3) 0.32190(14) 0.0642(5) Uani d . 1 C
H13 0.4111 0.0591 0.3216 0.077 Uiso calc R 1 H
C14 0.1981(3) -0.1580(3) 0.24899(14) 0.0671(5) Uani d . 1 C
H14 0.2541 -0.1613 0.1998 0.081 Uiso calc R 1 H
C15 0.4824(2) 0.2215(2) 0.47592(14) 0.0640(5) Uani d . 1 C
H15A 0.4987 0.2926 0.4245 0.077 Uiso calc R 1 H
H15B 0.5499 0.1576 0.4724 0.077 Uiso calc R 1 H
C16 0.5518(3) 0.3381(3) 0.56539(14) 0.0657(5) Uani d . 1 C
H16A 0.5357 0.2660 0.6164 0.079 Uiso calc R 1 H
H16B 0.4820 0.3994 0.5690 0.079 Uiso calc R 1 H
C17 0.7511(3) 0.4718(3) 0.57372(14) 0.0671(5) Uani d . 1 C
H17A 0.7663 0.5409 0.5215 0.081 Uiso calc R 1 H
H17B 0.8199 0.4092 0.5706 0.081 Uiso calc R 1 H
C18 0.8289(2) 0.5961(3) 0.66206(14) 0.0657(5) Uani d . 1 C
H18A 0.7620 0.6608 0.6641 0.079 Uiso calc R 1 H
H18B 0.8097 0.5264 0.7141 0.079 Uiso calc R 1 H
C19 1.0285(3) 0.7270(3) 0.67338(14) 0.0667(5) Uani d . 1 C
H19A 1.0489 0.7957 0.6209 0.080 Uiso calc R 1 H
H19B 1.0965 0.6630 0.6732 0.080 Uiso calc R 1 H
C20 1.1003(3) 0.8517(3) 0.76120(15) 0.0706(6) Uani d . 1 C
H20A 1.0346 0.9180 0.7605 0.085 Uiso calc R 1 H
H20B 1.0766 0.7828 0.8135 0.085 Uiso calc R 1 H
C21 1.3009(3) 0.9795(4) 0.77426(19) 0.0997(8) Uani d . 1 C
H21A 1.3676 0.9152 0.7782 0.150 Uiso calc R 1 H
H21B 1.3370 1.0564 0.8301 0.150 Uiso calc R 1 H
H21C 1.3259 1.0484 0.7228 0.150 Uiso calc R 1 H
N1 -0.5054(3) -0.3756(3) -0.22710(14) 0.0903(6) Uani d . 1 N
N2 -0.2815(3) 0.0349(3) -0.03204(14) 0.0925(6) Uani d . 1 N
O1 -0.06540(19) -0.42494(17) 0.17912(10) 0.0747(4) Uani d . 1 O
O2 0.29297(17) 0.09907(17) 0.47085(9) 0.0673(4) Uani d . 1 O

loop_
_atom_site_aniso_label
_atom_site_aniso_U_11
_atom_site_aniso_U_22
_atom_site_aniso_U_33
_atom_site_aniso_U_12
_atom_site_aniso_U_13
_atom_site_aniso_U_23
C1 0.0561(11) 0.0579(11) 0.0598(12) 0.0260(9) 0.0021(9) -0.0058(9)
C2 0.0609(11) 0.0532(10) 0.0573(11) 0.0254(9) 0.0020(9) -0.0073(9)
C3 0.0527(11) 0.0560(11) 0.0591(11) 0.0223(9) 0.0089(8) -0.0015(9)
C4 0.0539(11) 0.0649(12) 0.0554(11) 0.0206(10) 0.0082(8) -0.0049(10)
C5 0.0657(12) 0.0652(12) 0.0647(13) 0.0236(10) 0.0050(10) -0.0190(10)
C6 0.0697(13) 0.0556(11) 0.0739(14) 0.0298(10) 0.0048(10) -0.0117(10)
C7 0.0713(13) 0.0668(13) 0.0610(12) 0.0319(11) 0.0070(9) 0.0022(10)
C8 0.0594(12) 0.0756(14) 0.0572(12) 0.0212(11) 0.0083(10) -0.0047(11)
C9 0.0690(13) 0.0520(11) 0.0612(12) 0.0306(10) -0.0060(10) -0.0053(9)
C10 0.0559(11) 0.0601(12) 0.0749(14) 0.0215(10) 0.0013(10) -0.0003(10)
C11 0.0613(12) 0.0612(12) 0.0649(12) 0.0240(10) 0.0078(9) -0.0002(10)
C12 0.0595(11) 0.0506(10) 0.0566(11) 0.0261(9) 0.0009(9) -0.0002(8)
C13 0.0600(11) 0.0593(11) 0.0659(12) 0.0239(10) 0.0081(9) 0.0018(10)
C14 0.0726(13) 0.0652(12) 0.0636(12) 0.0340(11) 0.0102(10) -0.0006(10)
C15 0.0603(11) 0.0548(11) 0.0681(12) 0.0242(10) -0.0011(9) 0.0031(9)
C16 0.0686(12) 0.0570(11) 0.0618(12) 0.0268(10) -0.0033(9) 0.0004(9)
C17 0.0685(13) 0.0616(12) 0.0655(12) 0.0310(11) -0.0022(9) -0.0017(10)
C18 0.0649(12) 0.0608(11) 0.0680(13) 0.0314(10) -0.0015(9) -0.0019(10)
C19 0.0661(12) 0.0635(12) 0.0654(12) 0.0298(10) 0.0034(9) -0.0024(10)
C20 0.0616(12) 0.0692(13) 0.0715(13) 0.0272(11) 0.0019(10) -0.0093(11)
C21 0.0651(14) 0.1020(18) 0.1031(19) 0.0202(13) 0.0088(12) -0.0258(15)
N1 0.0819(13) 0.1004(15) 0.0654(12) 0.0282(12) 0.0035(10) 0.0013(11)
N2 0.1202(17) 0.0814(13) 0.0836(14) 0.0560(13) 0.0133(12) 0.0091(11)
O1 0.0896(10) 0.0574(8) 0.0716(9) 0.0388(8) -0.0113(7) -0.0099(7)
O2 0.0612(8) 0.0611(8) 0.0638(8) 0.0198(7) 0.0021(6) -0.0081(7)

loop_
_atom_type_symbol
_atom_type_description
_atom_type_scat_dispersion_real
_atom_type_scat_dispersion_imag
_atom_type_scat_source
C C 0.0033 0.0016 'International Tables Vol C Tables 4.2.6.8 and 6.1.1.4'
H H 0.0000 0.0000 'International Tables Vol C Tables 4.2.6.8 and 6.1.1.4'
N N 0.0061 0.0033 'International Tables Vol C Tables 4.2.6.8 and 6.1.1.4'
O O 0.0106 0.0060 'International Tables Vol C Tables 4.2.6.8 and 6.1.1.4'

loop_
_geom_angle_atom_site_label_1
_geom_angle_atom_site_label_2
_geom_angle_atom_site_label_3
_geom_angle
O1 C1 C2 124.01(16)
O1 C1 C6 116.15(17)
C2 C1 C6 119.83(18)
C3 C2 C1 119.81(17)
C3 C2 H2 120.1
C1 C2 H2 120.1
C2 C3 C4 120.96(18)
C2 C3 C7 119.60(17)
C4 C3 C7 119.44(18)
C5 C4 C3 118.02(18)
C5 C4 C8 121.07(18)
C3 C4 C8 120.87(19)
C6 C5 C4 121.40(18)
C6 C5 H5 119.3
C4 C5 H5 119.3
C5 C6 C1 119.98(19)
C5 C6 H6 120.0
C1 C6 H6 120.0
N2 C7 C3 178.9(3)
N1 C8 C4 179.0(2)
C14 C9 C10 121.11(18)
C14 C9 O1 118.94(19)
C10 C9 O1 119.80(18)
C9 C10 C11 119.62(19)
C9 C10 H10 120.2
C11 C10 H10 120.2
C10 C11 C12 119.9(2)
C10 C11 H11 120.1
C12 C11 H11 120.1
O2 C12 C13 123.95(17)
O2 C12 C11 116.31(17)
C13 C12 C11 119.74(18)
C12 C13 C14 119.98(19)
C12 C13 H13 120.0
C14 C13 H13 120.0
C9 C14 C13 119.6(2)
C9 C14 H14 120.2
C13 C14 H14 120.2
O2 C15 C16 109.00(16)
O2 C15 H15A 109.9
C16 C15 H15A 109.9
O2 C15 H15B 109.9
C16 C15 H15B 109.9
H15A C15 H15B 108.3
C15 C16 C17 111.18(17)
C15 C16 H16A 109.4
C17 C16 H16A 109.4
C15 C16 H16B 109.4
C17 C16 H16B 109.4
H16A C16 H16B 108.0
C16 C17 C18 113.84(18)
C16 C17 H17A 108.8
C18 C17 H17A 108.8
C16 C17 H17B 108.8
C18 C17 H17B 108.8
H17A C17 H17B 107.7
C19 C18 C17 114.90(18)
C19 C18 H18A 108.5
C17 C18 H18A 108.5
C19 C18 H18B 108.5
C17 C18 H18B 108.5
H18A C18 H18B 107.5
C18 C19 C20 113.40(17)
C18 C19 H19A 108.9
C20 C19 H19A 108.9
C18 C19 H19B 108.9
C20 C19 H19B 108.9
H19A C19 H19B 107.7
C21 C20 C19 113.67(18)
C21 C20 H20A 108.8
C19 C20 H20A 108.8
C21 C20 H20B 108.8
C19 C20 H20B 108.8
H20A C20 H20B 107.7
C20 C21 H21A 109.5
C20 C21 H21B 109.5
H21A C21 H21B 109.5
C20 C21 H21C 109.5
H21A C21 H21C 109.5
H21B C21 H21C 109.5
C1 O1 C9 119.07(14)
C12 O2 C15 116.80(15)

loop_
_geom_bond_atom_site_label_1
_geom_bond_atom_site_label_2
_geom_bond_distance
C1 O1 1.352(2)
C1 C2 1.385(3)
C1 C6 1.395(3)
C2 C3 1.381(3)
C2 H2 0.9300
C3 C4 1.400(3)
C3 C7 1.441(3)
C4 C5 1.395(3)
C4 C8 1.431(3)
C5 C6 1.366(3)
C5 H5 0.9300
C6 H6 0.9300
C7 N2 1.148(3)
C8 N1 1.138(3)
C9 C14 1.363(3)
C9 C10 1.371(3)
C9 O1 1.415(2)
C10 C11 1.377(3)
C10 H10 0.9300
C11 C12 1.388(3)
C11 H11 0.9300
C12 O2 1.370(2)
C12 C13 1.376(3)
C13 C14 1.385(3)
C13 H13 0.9300
C14 H14 0.9300
C15 O2 1.437(2)
C15 C16 1.500(3)
C15 H15A 0.9700
C15 H15B 0.9700
C16 C17 1.515(3)
C16 H16A 0.9700
C16 H16B 0.9700
C17 C18 1.516(3)
C17 H17A 0.9700
C17 H17B 0.9700
C18 C19 1.508(3)
C18 H18A 0.9700
C18 H18B 0.9700
C19 C20 1.514(3)
C19 H19A 0.9700
C19 H19B 0.9700
C20 C21 1.508(3)
C20 H20A 0.9700
C20 H20B 0.9700
C21 H21A 0.9600
C21 H21B 0.9600
C21 H21C 0.9600

loop_
_cod_related_entry_id
_cod_related_entry_database
_cod_related_entry_code
1 ChemSpider 21126563
